data_7014020
loop_
_publ_author_name
'Shima, Takanori'
'Bauer, Eike B.'
'Hampel, Frank'
'Gladysz, J. A.'

_publ_section_title
;
 Alkene metatheses in transition metal coordination spheres:
 dimacrocyclizations that join trans positions of square-planar
 platinum complexes to give topologically novel diphosphine ligands.
;
_journal_issue 7
_journal_name_full 'Dalton transactions (Cambridge, England : 2003)'
_journal_page_first 1012
_journal_page_last 1028
_journal_paper_doi 10.1039/b400156g
_journal_year 2004
_chemical_formula_sum 'C46 H66 Cl F5 P2 Pt'
_chemical_formula_weight 1006.47
_chemical_name_common 'C46 H66 Cl1 F5 P2 Pt1'
_chemical_name_systematic
;
?
;
_space_group_IT_number 14
_symmetry_cell_setting monoclinic
_symmetry_space_group_name_Hall '-P 2ybc'
_symmetry_space_group_name_H-M 'P 1 21/c 1'
_atom_sites_solution_hydrogens geom
_atom_sites_solution_primary direct
_atom_sites_solution_secondary difmap
_audit_creation_method SHELXL-97
_cell_angle_alpha 90.00
_cell_angle_beta 104.6070(10)
_cell_angle_gamma 90.00
_cell_formula_units_Z 4
_cell_length_a 24.8121(3)
_cell_length_b 10.5438(2)
_cell_length_c 18.0730(4)
_cell_measurement_temperature 173(2)
_cell_volume 4575.33(15)
_computing_cell_refinement Collect
_computing_data_collection Collect
_computing_data_reduction DENZO
_computing_publication_material 'SHELXL-97 (Sheldrick, 1997)'
_computing_structure_refinement 'SHELXL-97 (Sheldrick, 1997)'
_computing_structure_solution 'SHELXS-97 (Sheldrick, 1990)'
_diffrn_ambient_temperature 173(2)
_diffrn_measured_fraction_theta_full 0.981
_diffrn_measured_fraction_theta_max 0.981
_diffrn_measurement_device_type 'NONIUS KappaCCD'
_diffrn_radiation_monochromator graphite
_diffrn_radiation_source 'fine-focus rotating anode'
_diffrn_radiation_type MoK\a
_diffrn_radiation_wavelength 0.71073
_diffrn_reflns_av_R_equivalents 0.0549
_diffrn_reflns_av_sigmaI/netI 0.0956
_diffrn_reflns_limit_h_max 32
_diffrn_reflns_limit_h_min -31
_diffrn_reflns_limit_k_max 13
_diffrn_reflns_limit_k_min -12
_diffrn_reflns_limit_l_max 23
_diffrn_reflns_limit_l_min -23
_diffrn_reflns_number 17699
_diffrn_reflns_theta_full 27.51
_diffrn_reflns_theta_max 27.51
_diffrn_reflns_theta_min 2.11
_exptl_absorpt_coefficient_mu 3.246
_exptl_absorpt_correction_T_max 0.7373
_exptl_absorpt_correction_T_min 0.4426
_exptl_absorpt_correction_type SCALEPACK
_exptl_crystal_colour colorless
_exptl_crystal_density_diffrn 1.461
_exptl_crystal_density_method 'not measured'
_exptl_crystal_description plates
_exptl_crystal_F_000 2048
_exptl_crystal_size_max 0.30
_exptl_crystal_size_mid 0.20
_exptl_crystal_size_min 0.10
_refine_diff_density_max 2.621
_refine_diff_density_min -1.408
_refine_diff_density_rms 0.136
_refine_ls_extinction_method none
_refine_ls_goodness_of_fit_ref 0.998
_refine_ls_hydrogen_treatment mixed
_refine_ls_matrix_type full
_refine_ls_number_parameters 496
_refine_ls_number_reflns 10322
_refine_ls_number_restraints 0
_refine_ls_restrained_S_all 0.998
_refine_ls_R_factor_all 0.0860
_refine_ls_R_factor_gt 0.0404
_refine_ls_shift/su_max 0.031
_refine_ls_shift/su_mean 0.003
_refine_ls_structure_factor_coef Fsqd
_refine_ls_weighting_details 'calc w=1/[\s^2^(Fo^2^)+(0.0287P)^2^+0.0000P] where P=(Fo^2^+2Fc^2^)/3'
_refine_ls_weighting_scheme calc
_refine_ls_wR_factor_gt 0.0695
_refine_ls_wR_factor_ref 0.0796
_reflns_number_gt 7022
_reflns_number_total 10322
_reflns_threshold_expression >2sigma(I)
_cod_data_source_file b400156g.txt
_cod_data_source_block eb01
_cod_depositor_comments
;
The following automatic conversions were performed:
'_symmetry_cell_setting' value 'Monoclinic' changed to 'monoclinic'
according to '/home/saulius/struct/CIF-dictionaries/cif_core.dic'
dictionary named 'cif_core.dic' version 2.4.1 from 2010-06-29.

Automatic conversion script
Id: cif_fix_enum 1527 2010-12-29 10:47:43Z saulius 
;
_cod_original_cell_volume 4575.32(14)
_cod_original_sg_symbol_H-M P2(1)/c
_cod_database_code 7014020

loop_
_symmetry_equiv_pos_as_xyz
'x, y, z'
'-x, y+1/2, -z+1/2'
'-x, -y, -z'
'x, -y-1/2, z-1/2'

loop_
_atom_site_label
_atom_site_type_symbol
_atom_site_fract_x
_atom_site_fract_y
_atom_site_fract_z
_atom_site_U_iso_or_equiv
_atom_site_adp_type
_atom_site_occupancy
_atom_site_symmetry_multiplicity
_atom_site_calc_flag
_atom_site_refinement_flags
_atom_site_disorder_assembly
_atom_site_disorder_group
Pt1 Pt 0.248597(7) 0.963829(16) 0.240420(8) 0.02153(6) Uani 1 1 d . . .
P1 P 0.22358(5) 1.06782(11) 0.12403(6) 0.0228(3) Uani 1 1 d . . .
Cl1 Cl 0.24292(5) 0.76817(10) 0.17347(6) 0.0303(3) Uani 1 1 d . . .
C1' C 0.17205(19) 0.9805(4) 0.0528(2) 0.0262(10) Uani 1 1 d . . .
H1'A H 0.1618 1.0307 0.0050 0.031 Uiso 1 1 calc R . .
H1'B H 0.1887 0.8999 0.0413 0.031 Uiso 1 1 calc R . .
C1 C 0.28229(19) 1.0909(4) 0.0819(2) 0.0273(10) Uani 1 1 d . . .
H1A H 0.2680 1.1184 0.0282 0.033 Uiso 1 1 calc R . .
H1B H 0.3061 1.1598 0.1098 0.033 Uiso 1 1 calc R . .
P2 P 0.27405(5) 0.85373(11) 0.35427(6) 0.0238(3) Uani 1 1 d . . .
C2' C 0.11905(19) 0.9511(4) 0.0792(2) 0.0285(11) Uani 1 1 d . . .
H2'A H 0.1301 0.9229 0.1332 0.034 Uiso 1 1 calc R . .
H2'B H 0.0973 1.0303 0.0772 0.034 Uiso 1 1 calc R . .
C2 C 0.31752(19) 0.9730(4) 0.0838(2) 0.0310(11) Uani 1 1 d . . .
H2A H 0.3290 0.9414 0.1370 0.037 Uiso 1 1 calc R . .
H2B H 0.2944 0.9065 0.0523 0.037 Uiso 1 1 calc R . .
C3 C 0.3692(2) 0.9935(4) 0.0548(2) 0.0328(12) Uani 1 1 d . . .
H3A H 0.3923 1.0608 0.0855 0.039 Uiso 1 1 calc R . .
H3B H 0.3580 1.0227 0.0010 0.039 Uiso 1 1 calc R . .
C3' C 0.08200(19) 0.8507(4) 0.0323(2) 0.0311(11) Uani 1 1 d . . .
H3'A H 0.0704 0.8785 -0.0218 0.037 Uiso 1 1 calc R . .
H3'B H 0.1033 0.7708 0.0343 0.037 Uiso 1 1 calc R . .
C4 C 0.40376(19) 0.8736(5) 0.0593(2) 0.0324(11) Uani 1 1 d . . .
H4A H 0.4128 0.8417 0.1126 0.039 Uiso 1 1 calc R . .
H4B H 0.3811 0.8080 0.0263 0.039 Uiso 1 1 calc R . .
C4' C 0.0311(2) 0.8269(5) 0.0612(3) 0.0379(12) Uani 1 1 d . . .
H4'A H 0.0098 0.9070 0.0573 0.045 Uiso 1 1 calc R . .
H4'B H 0.0435 0.8046 0.1161 0.045 Uiso 1 1 calc R . .
C5' C -0.0078(2) 0.7237(5) 0.0206(3) 0.0495(15) Uani 1 1 d . . .
H5'A H 0.0125 0.6420 0.0274 0.059 Uiso 1 1 calc R . .
H5'B H -0.0187 0.7428 -0.0348 0.059 Uiso 1 1 calc R . .
C5 C 0.45762(19) 0.8921(5) 0.0351(3) 0.0364(12) Uani 1 1 d . . .
H5A H 0.4828 0.9463 0.0735 0.044 Uiso 1 1 calc R . .
H5B H 0.4491 0.9382 -0.0142 0.044 Uiso 1 1 calc R . .
C6' C -0.0602(2) 0.7090(6) 0.0489(3) 0.0603(18) Uani 1 1 d . . .
H6'A H -0.0839 0.6425 0.0181 0.072 Uiso 1 1 calc R . .
H6'B H -0.0813 0.7896 0.0398 0.072 Uiso 1 1 calc R . .
C6 C 0.4880(2) 0.7703(5) 0.0263(3) 0.0476(14) Uani 1 1 d . . .
H6A H 0.4661 0.7246 -0.0193 0.057 Uiso 1 1 calc R . .
H6B H 0.5243 0.7926 0.0164 0.057 Uiso 1 1 calc R . .
C7' C -0.0499(2) 0.6742(6) 0.1337(3) 0.0515(15) Uani 1 1 d . . .
H7'A H -0.0241 0.7371 0.1646 0.062 Uiso 1 1 calc R . .
H7'B H -0.0856 0.6794 0.1487 0.062 Uiso 1 1 calc R . .
C7 C 0.4984(2) 0.6812(5) 0.0937(3) 0.0458(14) Uani 1 1 d . . .
H7A H 0.5160 0.6030 0.0806 0.055 Uiso 1 1 calc R . .
H7B H 0.4621 0.6571 0.1030 0.055 Uiso 1 1 calc R . .
C8' C -0.0257(2) 0.5436(5) 0.1520(3) 0.0507(15) Uani 1 1 d . . .
H8'A H 0.0110 0.5402 0.1398 0.061 Uiso 1 1 calc R . .
H8'B H -0.0504 0.4813 0.1189 0.061 Uiso 1 1 calc R . .
C8 C 0.5350(2) 0.7354(5) 0.1670(3) 0.0387(12) Uani 1 1 d . . .
H8A H 0.5173 0.8132 0.1804 0.046 Uiso 1 1 calc R . .
H8B H 0.5712 0.7600 0.1576 0.046 Uiso 1 1 calc R . .
C9' C -0.0183(3) 0.5046(5) 0.2364(3) 0.0534(16) Uani 1 1 d . . .
H9'A H -0.0553 0.5042 0.2478 0.064 Uiso 1 1 calc R . .
H9'B H -0.0036 0.4169 0.2432 0.064 Uiso 1 1 calc R . .
C9 C 0.5458(2) 0.6432(5) 0.2357(3) 0.0453(14) Uani 1 1 d . . .
H9A H 0.5643 0.5663 0.2226 0.054 Uiso 1 1 calc R . .
H9B H 0.5719 0.6841 0.2798 0.054 Uiso 1 1 calc R . .
C10 C 0.4941(2) 0.6031(5) 0.2598(3) 0.0398(13) Uani 1 1 d . . .
H10A H 0.4694 0.5569 0.2167 0.048 Uiso 1 1 calc R . .
H10B H 0.5054 0.5427 0.3029 0.048 Uiso 1 1 calc R . .
C10' C 0.0207(2) 0.5907(5) 0.2943(3) 0.0389(13) Uani 1 1 d . . .
H10C H 0.0018 0.6730 0.2959 0.047 Uiso 1 1 calc R . .
H10D H 0.0270 0.5518 0.3456 0.047 Uiso 1 1 calc R . .
C11 C 0.4609(2) 0.7082(4) 0.2839(3) 0.0358(12) Uani 1 1 d . . .
H11A H 0.4500 0.7698 0.2414 0.043 Uiso 1 1 calc R . .
H11B H 0.4850 0.7532 0.3281 0.043 Uiso 1 1 calc R . .
C11' C 0.0765(2) 0.6157(5) 0.2782(2) 0.0378(12) Uani 1 1 d . . .
H11C H 0.0705 0.6663 0.2307 0.045 Uiso 1 1 calc R . .
H11D H 0.0928 0.5334 0.2686 0.045 Uiso 1 1 calc R . .
C12 C 0.40874(19) 0.6637(4) 0.3057(2) 0.0309(11) Uani 1 1 d . . .
H12A H 0.3857 0.6139 0.2628 0.037 Uiso 1 1 calc R . .
H12B H 0.4197 0.6066 0.3504 0.037 Uiso 1 1 calc R . .
C12' C 0.11842(19) 0.6840(5) 0.3404(2) 0.0328(12) Uani 1 1 d . . .
H12C H 0.1300 0.6274 0.3853 0.039 Uiso 1 1 calc R . .
H12D H 0.1005 0.7597 0.3563 0.039 Uiso 1 1 calc R . .
C13' C 0.17007(19) 0.7255(4) 0.3152(2) 0.0321(11) Uani 1 1 d . . .
H13A H 0.1858 0.6514 0.2943 0.039 Uiso 1 1 calc R . .
H13B H 0.1592 0.7893 0.2740 0.039 Uiso 1 1 calc R . .
C13 C 0.37394(19) 0.7707(4) 0.3247(3) 0.0320(11) Uani 1 1 d . . .
H13C H 0.3624 0.8270 0.2796 0.038 Uiso 1 1 calc R . .
H13D H 0.3972 0.8213 0.3670 0.038 Uiso 1 1 calc R . .
C14' C 0.21451(19) 0.7819(4) 0.3811(2) 0.0282(11) Uani 1 1 d . . .
H14A H 0.2285 0.7142 0.4190 0.034 Uiso 1 1 calc R . .
H14B H 0.1968 0.8473 0.4065 0.034 Uiso 1 1 calc R . .
C14 C 0.32200(19) 0.7260(4) 0.3478(2) 0.0271(11) Uani 1 1 d . . .
H14C H 0.3336 0.6830 0.3981 0.033 Uiso 1 1 calc R . .
H14D H 0.3023 0.6630 0.3100 0.033 Uiso 1 1 calc R . .
C21 C 0.25187(17) 1.1293(4) 0.2957(2) 0.0222(9) Uani 1 1 d . . .
F22 F 0.17683(11) 1.0753(2) 0.34815(15) 0.0403(7) Uani 1 1 d . . .
C22 C 0.21489(19) 1.1611(4) 0.3389(2) 0.0279(11) Uani 1 1 d . . .
C23 C 0.2137(2) 1.2783(4) 0.3718(2) 0.0293(11) Uani 1 1 d . . .
F23 F 0.17663(13) 1.3037(3) 0.41268(16) 0.0500(8) Uani 1 1 d . . .
F24 F 0.25044(13) 1.4839(2) 0.39645(15) 0.0430(7) Uani 1 1 d . . .
C24 C 0.2513(2) 1.3695(4) 0.3636(2) 0.0318(11) Uani 1 1 d . . .
C25' C 0.2894(2) 1.3422(4) 0.3235(3) 0.0312(11) Uani 1 1 d . . .
F26 F 0.32726(11) 1.2047(2) 0.25002(15) 0.0402(7) Uani 1 1 d . . .
C26' C 0.28857(19) 1.2250(4) 0.2903(2) 0.0267(11) Uani 1 1 d . . .
C31' C 0.31045(19) 0.9378(4) 0.4407(2) 0.0262(10) Uani 1 1 d . . .
C31 C 0.19322(19) 1.2240(4) 0.1258(2) 0.0251(10) Uani 1 1 d . . .
C32' C 0.3498(2) 1.0297(5) 0.4366(3) 0.0348(11) Uani 1 1 d . . .
H32A H 0.3567 1.0503 0.3886 0.042 Uiso 1 1 calc R . .
C32 C 0.1501(2) 1.2389(4) 0.1617(2) 0.0311(11) Uani 1 1 d . . .
H32B H 0.1374 1.1674 0.1846 0.037 Uiso 1 1 calc R . .
C33 C 0.1254(2) 1.3560(5) 0.1648(3) 0.0368(12) Uani 1 1 d . . .
H33A H 0.0949 1.3636 0.1874 0.044 Uiso 1 1 calc R . .
C33' C 0.3789(2) 1.0912(5) 0.5020(3) 0.0440(13) Uani 1 1 d . . .
H33B H 0.4063 1.1523 0.4985 0.053 Uiso 1 1 calc R . .
C34 C 0.1451(2) 1.4611(5) 0.1352(3) 0.0422(13) Uani 1 1 d . . .
H34A H 0.1288 1.5418 0.1384 0.051 Uiso 1 1 calc R . .
C34' C 0.3691(2) 1.0660(5) 0.5723(3) 0.0483(15) Uani 1 1 d . . .
H34B H 0.3887 1.1104 0.6166 0.058 Uiso 1 1 calc R . .
C35' C 0.3304(2) 0.9756(5) 0.5769(3) 0.0399(13) Uani 1 1 d . . .
H35A H 0.3234 0.9568 0.6251 0.048 Uiso 1 1 calc R . .
C35 C 0.1886(2) 1.4492(5) 0.1005(3) 0.0410(13) Uani 1 1 d . . .
H35B H 0.2023 1.5221 0.0804 0.049 Uiso 1 1 calc R . .
F35 F 0.32708(13) 1.4305(3) 0.31616(17) 0.0525(8) Uani 1 1 d . . .
C36 C 0.2121(2) 1.3319(4) 0.0949(2) 0.0329(11) Uani 1 1 d . . .
H36A H 0.2413 1.3245 0.0698 0.039 Uiso 1 1 calc R . .
C36' C 0.3011(2) 0.9107(4) 0.5118(2) 0.0309(11) Uani 1 1 d . . .
H36B H 0.2747 0.8478 0.5161 0.037 Uiso 1 1 calc R . .

loop_
_atom_site_aniso_label
_atom_site_aniso_U_11
_atom_site_aniso_U_22
_atom_site_aniso_U_33
_atom_site_aniso_U_23
_atom_site_aniso_U_13
_atom_site_aniso_U_12
Pt1 0.02385(10) 0.01776(9) 0.02468(9) -0.00112(8) 0.00926(7) -0.00093(9)
P1 0.0231(6) 0.0230(7) 0.0240(5) -0.0008(5) 0.0092(5) -0.0008(5)
Cl1 0.0435(7) 0.0204(6) 0.0289(6) -0.0022(5) 0.0127(5) 0.0003(5)
C1' 0.029(3) 0.030(3) 0.022(2) -0.001(2) 0.0117(19) -0.005(2)
C1 0.031(3) 0.027(3) 0.026(2) 0.000(2) 0.010(2) -0.002(2)
P2 0.0257(7) 0.0200(6) 0.0268(6) 0.0000(5) 0.0086(5) -0.0013(5)
C2' 0.034(3) 0.030(3) 0.023(2) -0.003(2) 0.0104(19) -0.007(2)
C2 0.032(3) 0.028(3) 0.037(2) 0.003(2) 0.016(2) 0.002(2)
C3 0.028(3) 0.041(3) 0.031(2) 0.002(2) 0.010(2) 0.001(2)
C3' 0.029(3) 0.038(3) 0.027(2) -0.003(2) 0.009(2) -0.007(2)
C4 0.029(3) 0.042(3) 0.029(2) 0.005(2) 0.012(2) 0.003(2)
C4' 0.033(3) 0.047(3) 0.035(3) 0.001(2) 0.012(2) -0.010(3)
C5' 0.049(4) 0.062(4) 0.036(3) -0.001(3) 0.008(3) -0.023(3)
C5 0.030(3) 0.048(3) 0.034(3) 0.002(2) 0.012(2) 0.002(3)
C6' 0.035(4) 0.095(5) 0.049(3) 0.022(3) 0.006(3) -0.023(3)
C6 0.051(4) 0.060(4) 0.037(3) 0.001(3) 0.019(3) 0.009(3)
C7' 0.030(3) 0.065(4) 0.058(3) 0.016(3) 0.008(3) -0.009(3)
C7 0.044(4) 0.044(3) 0.052(3) -0.010(3) 0.017(3) 0.006(3)
C8' 0.048(4) 0.051(4) 0.047(3) -0.005(3) 0.001(3) -0.023(3)
C8 0.028(3) 0.044(3) 0.044(3) 0.005(2) 0.010(2) 0.001(3)
C9' 0.047(4) 0.057(4) 0.053(3) 0.009(3) 0.005(3) -0.016(3)
C9 0.035(3) 0.056(4) 0.049(3) 0.017(3) 0.019(3) 0.014(3)
C10 0.043(3) 0.036(3) 0.047(3) 0.009(2) 0.023(3) 0.006(3)
C10' 0.031(3) 0.050(3) 0.035(3) 0.006(2) 0.007(2) -0.009(3)
C11 0.035(3) 0.034(3) 0.041(3) 0.006(2) 0.015(2) 0.003(2)
C11' 0.038(3) 0.046(3) 0.030(2) -0.002(2) 0.010(2) -0.006(3)
C12 0.030(3) 0.030(3) 0.034(2) -0.002(2) 0.010(2) -0.003(2)
C12' 0.029(3) 0.042(3) 0.030(2) 0.002(2) 0.012(2) -0.006(2)
C13' 0.031(3) 0.037(3) 0.030(2) 0.003(2) 0.011(2) -0.005(2)
C13 0.029(3) 0.033(3) 0.035(3) 0.002(2) 0.010(2) 0.002(2)
C14' 0.028(3) 0.029(3) 0.028(2) -0.002(2) 0.008(2) -0.003(2)
C14 0.032(3) 0.020(2) 0.031(2) 0.0013(19) 0.010(2) 0.002(2)
C21 0.017(2) 0.022(2) 0.025(2) 0.0023(19) 0.0000(18) -0.004(2)
F22 0.0400(18) 0.0332(16) 0.0580(17) -0.0115(13) 0.0317(15) -0.0128(14)
C22 0.031(3) 0.025(3) 0.029(2) -0.004(2) 0.010(2) -0.007(2)
C23 0.037(3) 0.027(3) 0.028(2) -0.007(2) 0.017(2) 0.003(2)
F23 0.057(2) 0.0435(18) 0.0633(19) -0.0219(15) 0.0403(17) -0.0046(16)
F24 0.062(2) 0.0250(15) 0.0441(15) -0.0130(12) 0.0166(15) -0.0044(15)
C24 0.044(3) 0.021(3) 0.030(2) -0.006(2) 0.008(2) 0.000(2)
C25' 0.037(3) 0.021(3) 0.038(3) -0.001(2) 0.014(2) -0.010(2)
F26 0.0376(17) 0.0352(16) 0.0559(17) -0.0131(14) 0.0268(14) -0.0132(14)
C26' 0.029(3) 0.031(3) 0.025(2) -0.003(2) 0.014(2) 0.001(2)
C31' 0.026(3) 0.022(3) 0.029(2) -0.0030(19) 0.006(2) 0.004(2)
C31 0.027(3) 0.024(3) 0.022(2) 0.0016(19) 0.0027(19) 0.004(2)
C32' 0.034(3) 0.035(3) 0.037(3) 0.003(2) 0.012(2) -0.001(3)
C32 0.033(3) 0.032(3) 0.030(2) -0.001(2) 0.010(2) -0.001(2)
C33 0.037(3) 0.034(3) 0.041(3) -0.004(2) 0.013(2) 0.007(3)
C33' 0.039(3) 0.038(3) 0.050(3) -0.006(3) 0.003(3) -0.012(3)
C34 0.053(4) 0.027(3) 0.047(3) -0.003(3) 0.014(3) 0.013(3)
C34' 0.044(4) 0.054(4) 0.041(3) -0.018(3) 0.000(3) 0.000(3)
C35' 0.039(3) 0.049(3) 0.030(2) -0.007(2) 0.007(2) 0.005(3)
C35 0.053(4) 0.024(3) 0.048(3) 0.003(2) 0.016(3) 0.002(3)
F35 0.057(2) 0.0325(17) 0.077(2) -0.0156(15) 0.0325(18) -0.0201(16)
C36 0.035(3) 0.027(3) 0.035(3) 0.003(2) 0.008(2) -0.001(2)
C36' 0.031(3) 0.032(3) 0.030(2) 0.001(2) 0.009(2) 0.001(2)

loop_
_atom_type_symbol
_atom_type_description
_atom_type_scat_dispersion_real
_atom_type_scat_dispersion_imag
_atom_type_scat_source
C C 0.0033 0.0016 'International Tables Vol C Tables 4.2.6.8 and 6.1.1.4'
H H 0.0000 0.0000 'International Tables Vol C Tables 4.2.6.8 and 6.1.1.4'
F F 0.0171 0.0103 'International Tables Vol C Tables 4.2.6.8 and 6.1.1.4'
P P 0.1023 0.0942 'International Tables Vol C Tables 4.2.6.8 and 6.1.1.4'
Cl Cl 0.1484 0.1585 'International Tables Vol C Tables 4.2.6.8 and 6.1.1.4'
Pt Pt -1.7033 8.3905 'International Tables Vol C Tables 4.2.6.8 and 6.1.1.4'

loop_
_geom_angle_atom_site_label_1
_geom_angle_atom_site_label_2
_geom_angle_atom_site_label_3
_geom_angle
_geom_angle_site_symmetry_1
_geom_angle_site_symmetry_3
_geom_angle_publ_flag
C21 Pt1 P2 91.51(12) . . ?
C21 Pt1 P1 90.47(12) . . ?
P2 Pt1 P1 177.99(4) . . ?
C21 Pt1 Cl1 178.89(13) . . ?
P2 Pt1 Cl1 89.14(4) . . ?
P1 Pt1 Cl1 88.89(4) . . ?
C31 P1 C1' 104.5(2) . . ?
C31 P1 C1 105.4(2) . . ?
C1' P1 C1 105.38(19) . . ?
C31 P1 Pt1 115.57(13) . . ?
C1' P1 Pt1 112.54(14) . . ?
C1 P1 Pt1 112.55(15) . . ?
C2' C1' P1 112.6(3) . . ?
C2 C1 P1 113.5(3) . . ?
C14 P2 C31' 102.9(2) . . ?
C14 P2 C14' 107.2(2) . . ?
C31' P2 C14' 103.43(19) . . ?
C14 P2 Pt1 110.59(14) . . ?
C31' P2 Pt1 118.96(14) . . ?
C14' P2 Pt1 112.74(15) . . ?
C3' C2' C1' 114.3(3) . . ?
C3 C2 C1 114.1(4) . . ?
C2 C3 C4 112.2(4) . . ?
C4' C3' C2' 111.5(3) . . ?
C5 C4 C3 113.7(4) . . ?
C3' C4' C5' 116.1(4) . . ?
C4' C5' C6' 113.9(4) . . ?
C4 C5 C6 114.6(4) . . ?
C5' C6' C7' 114.7(5) . . ?
C7 C6 C5 115.5(4) . . ?
C8' C7' C6' 113.3(5) . . ?
C6 C7 C8 114.4(4) . . ?
C7' C8' C9' 113.7(5) . . ?
C7 C8 C9 114.1(4) . . ?
C10' C9' C8' 114.4(4) . . ?
C10 C9 C8 114.7(4) . . ?
C11 C10 C9 116.2(4) . . ?
C11' C10' C9' 115.2(4) . . ?
C10 C11 C12 114.2(4) . . ?
C10' C11' C12' 115.7(4) . . ?
C13 C12 C11 113.6(4) . . ?
C11' C12' C13' 112.8(3) . . ?
C14' C13' C12' 112.0(3) . . ?
C12 C13 C14 113.7(4) . . ?
C13' C14' P2 115.3(3) . . ?
C13 C14 P2 113.5(3) . . ?
C22 C21 C26' 113.9(4) . . ?
C22 C21 Pt1 122.8(3) . . ?
C26' C21 Pt1 123.2(3) . . ?
F22 C22 C23 117.2(4) . . ?
F22 C22 C21 119.4(4) . . ?
C23 C22 C21 123.4(4) . . ?
F23 C23 C22 120.7(4) . . ?
F23 C23 C24 119.8(4) . . ?
C22 C23 C24 119.6(4) . . ?
F24 C24 C25' 121.0(4) . . ?
F24 C24 C23 119.6(4) . . ?
C25' C24 C23 119.4(4) . . ?
F35 C25' C26' 120.9(4) . . ?
F35 C25' C24 119.9(4) . . ?
C26' C25' C24 119.2(4) . . ?
F26 C26' C25' 116.1(4) . . ?
F26 C26' C21 119.4(4) . . ?
C25' C26' C21 124.5(4) . . ?
C32' C31' C36' 118.3(4) . . ?
C32' C31' P2 119.7(3) . . ?
C36' C31' P2 122.0(3) . . ?
C32 C31 C36 117.9(4) . . ?
C32 C31 P1 118.7(3) . . ?
C36 C31 P1 123.3(3) . . ?
C33' C32' C31' 120.3(4) . . ?
C33 C32 C31 121.2(4) . . ?
C34 C33 C32 119.9(4) . . ?
C34' C33' C32' 121.5(5) . . ?
C33 C34 C35 119.9(5) . . ?
C33' C34' C35' 118.7(5) . . ?
C34' C35' C36' 120.9(4) . . ?
C36 C35 C34 120.4(5) . . ?
C35 C36 C31 120.6(4) . . ?
C31' C36' C35' 120.4(4) . . ?

loop_
_geom_bond_atom_site_label_1
_geom_bond_atom_site_label_2
_geom_bond_distance
_geom_bond_site_symmetry_2
_geom_bond_publ_flag
Pt1 C21 2.002(4) . ?
Pt1 P2 2.3075(11) . ?
Pt1 P1 2.3139(11) . ?
Pt1 Cl1 2.3778(11) . ?
P1 C31 1.815(4) . ?
P1 C1' 1.820(4) . ?
P1 C1 1.822(4) . ?
C1' C2' 1.540(5) . ?
C1 C2 1.515(6) . ?
P2 C14 1.820(4) . ?
P2 C31' 1.825(4) . ?
P2 C14' 1.831(4) . ?
C2' C3' 1.514(6) . ?
C2 C3 1.518(6) . ?
C3 C4 1.518(6) . ?
C3' C4' 1.504(6) . ?
C4 C5 1.520(6) . ?
C4' C5' 1.516(6) . ?
C5' C6' 1.521(6) . ?
C5 C6 1.518(7) . ?
C6' C7' 1.534(6) . ?
C6 C7 1.509(7) . ?
C7' C8' 1.505(7) . ?
C7 C8 1.515(7) . ?
C8' C9' 1.545(7) . ?
C8 C9 1.547(6) . ?
C9' C10' 1.531(7) . ?
C9 C10 1.515(6) . ?
C10 C11 1.510(6) . ?
C10' C11' 1.508(6) . ?
C11 C12 1.518(6) . ?
C11' C12' 1.508(6) . ?
C12 C13 1.513(6) . ?
C12' C13' 1.528(6) . ?
C13' C14' 1.525(6) . ?
C13 C14 1.526(6) . ?
C21 C22 1.388(5) . ?
C21 C26' 1.379(6) . ?
F22 C22 1.349(5) . ?
C22 C23 1.375(6) . ?
C23 F23 1.343(4) . ?
C23 C24 1.374(6) . ?
F24 C24 1.346(5) . ?
C24 C25' 1.361(6) . ?
C25' F35 1.349(5) . ?
C25' C26' 1.371(6) . ?
F26 C26' 1.360(4) . ?
C31' C32' 1.391(6) . ?
C31' C36' 1.392(5) . ?
C31 C32 1.393(6) . ?
C31 C36 1.398(6) . ?
C32' C33' 1.382(7) . ?
C32 C33 1.386(6) . ?
C33 C34 1.372(6) . ?
C33' C34' 1.378(6) . ?
C34 C35 1.383(6) . ?
C34' C35' 1.369(7) . ?
C35' C36' 1.396(6) . ?
C35 C36 1.382(6) . ?
